data_1520076
loop_
_publ_author_name
'Avdeeva, Varvara V.'
'Buzin, Mikhail I.'
'Malinina, Elena A.'
'Kuznetsov, Nikolay T.'
'Vologzhanina, Anna V.'

_publ_section_title
;
 Reversible single-crystal-to-single-crystal photoisomerization of a
 silver(i) macropolyhedral borane
;
_journal_issue 46
_journal_name_full CrystEngComm
_journal_page_first 8870
_journal_paper_doi 10.1039/C5CE00859J
_journal_volume 17
_journal_year 2015
_chemical_formula_moiety '2(C54 H45 Ag P3), B20 H18'
_chemical_formula_sum 'C108 H108 Ag2 B20 P6'
_chemical_formula_weight 2023.70
_chemical_name_systematic
;
 ? 
;
_chemical_properties_physical Light-sensitive
_space_group_crystal_system monoclinic
_space_group_IT_number 14
_space_group_name_Hall '-P 2ybc'
_space_group_name_H-M_alt 'P 1 21/c 1'
_symmetry_space_group_name_Hall '-P 2ybc'
_symmetry_space_group_name_H-M 'P 1 21/c 1'
_atom_sites_solution_hydrogens geom
_atom_sites_solution_primary direct
_atom_sites_solution_secondary difmap
_audit_creation_date 2015-01-26
_audit_creation_method
;
Olex2 1.2
(compiled 2014.09.19 svn.r3010 for OlexSys, GUI svn.r4874)
;
_audit_update_record
;
2015-03-12 deposited with the CCDC.
2015-05-28 downloaded from the CCDC.
;
_cell_angle_alpha 90.00
_cell_angle_beta 131.7480(10)
_cell_angle_gamma 90.00
_cell_formula_units_Z 2
_cell_length_a 12.8280(6)
_cell_length_b 25.0953(11)
_cell_length_c 21.3666(9)
_cell_measurement_reflns_used 9847
_cell_measurement_temperature 120
_cell_measurement_theta_max 36.17
_cell_measurement_theta_min 2.27
_cell_volume 5131.8(4)
_computing_molecular_graphics 'Olex2 (Dolomanov et al., 2009)'
_computing_publication_material 'Olex2 (Dolomanov et al., 2009)'
_computing_structure_refinement 'XL (Sheldrick, 2008)'
_computing_structure_solution 'SHELXS-97 (Sheldrick, 2008)'
_diffrn_ambient_temperature 120
_diffrn_measured_fraction_theta_full 1.000
_diffrn_measured_fraction_theta_max 0.956
_diffrn_measurement_device_type 'Bruker APEX-II CCD'
_diffrn_measurement_method '\f and \w scans'
_diffrn_radiation_monochromator graphite
_diffrn_radiation_type MoK\a
_diffrn_radiation_wavelength 0.71073
_diffrn_reflns_av_R_equivalents 0.0399
_diffrn_reflns_av_unetI/netI 0.0399
_diffrn_reflns_limit_h_max 21
_diffrn_reflns_limit_h_min -21
_diffrn_reflns_limit_k_max 41
_diffrn_reflns_limit_k_min -40
_diffrn_reflns_limit_l_max 34
_diffrn_reflns_limit_l_min -34
_diffrn_reflns_number 92500
_diffrn_reflns_theta_full 28.00
_diffrn_reflns_theta_max 36.28
_diffrn_reflns_theta_min 1.79
_diffrn_source 'fine-focus sealed tube'
_diffrn_standards_number 0
_exptl_absorpt_coefficient_mu 0.523
_exptl_absorpt_correction_T_max 0.1660
_exptl_absorpt_correction_T_min 0.1073
_exptl_absorpt_correction_type multi-scan
_exptl_absorpt_process_details
;
SADABS-2012/1 (Bruker,2012) was used for absorption correction.
wR2(int) was 0.0978 before and 0.0465 after correction.
The Ratio of minimum to maximum transmission is 0.6464.
The \l/2 correction factor is 0.0015.
;
_exptl_crystal_colour colourless
_exptl_crystal_colour_primary colourless
_exptl_crystal_density_diffrn 1.310
_exptl_crystal_density_method 'not measured'
_exptl_crystal_description prism
_exptl_crystal_F_000 2080
_exptl_crystal_size_max 0.52
_exptl_crystal_size_mid 0.38
_exptl_crystal_size_min 0.29
_refine_diff_density_max 0.934
_refine_diff_density_min -0.644
_refine_diff_density_rms 0.082
_refine_ls_extinction_method none
_refine_ls_goodness_of_fit_ref 1.032
_refine_ls_hydrogen_treatment mixed
_refine_ls_matrix_type full
_refine_ls_number_parameters 617
_refine_ls_number_reflns 23755
_refine_ls_number_restraints 1
_refine_ls_restrained_S_all 1.032
_refine_ls_R_factor_all 0.0587
_refine_ls_R_factor_gt 0.0384
_refine_ls_shift/su_max 0.003
_refine_ls_shift/su_mean 0.000
_refine_ls_structure_factor_coef Fsqd
_refine_ls_weighting_details 'calc w=1/[\s^2^(Fo^2^)+(0.0400P)^2^+1.9610P] where P=(Fo^2^+2Fc^2^)/3'
_refine_ls_weighting_scheme calc
_refine_ls_wR_factor_gt 0.0842
_refine_ls_wR_factor_ref 0.0930
_reflns_number_gt 18384
_reflns_number_total 23755
_reflns_threshold_expression >2sigma(I)
_cod_data_source_file c5ce00859j2.cif
_cod_data_source_block 1
_cod_depositor_comments 'Adding full bibliography for 1520076--1520078.cif.'
_cod_database_code 1520076
_olex2_refinement_description
;
1. Fixed Uiso
 At 1.2 times of:
  All B(H) groups, All C(H) groups
2. Restrained distances
 B10-H10A
 1.1 with sigma of 0.02
3.a Aromatic/amide H refined with riding coordinates:
 C2(H2), C3(H3), C4(H4), C5(H5), C6(H6), C8(H8), C9(H9), C10(H10), C11(H11),
 C12(H12), C14(H14), C15(H15), C16(H16), C17(H17), C18(H18), C20(H20), C21(H21),
  C22(H22), C23(H23), C24(H24), C26(H26), C27(H27), C28(H28), C29(H29),
 C30(H30), C32(H32), C33(H33), C34(H34), C35(H35), C36(H36), C38(H38), C39(H39),
  C40(H40), C41(H41), C42(H42), C44(H44), C45(H45), C46(H46), C47(H47),
 C48(H48), C50(H50), C51(H51), C52(H52), C53(H53), C54(H54)
3.b Boron cage BH refined with riding coordinates:
 B1(H1), B3(H3A), B4(H4A), B5(H5A), B6(H6A), B7(H7), B8(H8A), B9(H9A)
;
_olex2_submission_special_instructions 'No special instructions were received'

loop_
_space_group_symop_id
_space_group_symop_operation_xyz
1 'x, y, z'
2 '-x, y+1/2, -z+1/2'
3 '-x, -y, -z'
4 'x, -y-1/2, z-1/2'

loop_
_atom_site_label
_atom_site_type_symbol
_atom_site_fract_x
_atom_site_fract_y
_atom_site_fract_z
_atom_site_U_iso_or_equiv
_atom_site_adp_type
_atom_site_occupancy
_atom_site_calc_flag
_atom_site_refinement_flags_posn
Ag1 Ag 0.466930(10) 0.371780(4) 0.218362(6) 0.01680(3) Uani 1 d .
P1 P 0.69144(3) 0.333644(14) 0.34618(2) 0.01687(6) Uani 1 d .
P2 P 0.25018(3) 0.316695(14) 0.13569(2) 0.01629(6) Uani 1 d .
P3 P 0.48800(4) 0.431181(14) 0.13338(2) 0.01745(6) Uani 1 d .
C1 C 0.67658(13) 0.30122(5) 0.41618(8) 0.0183(2) Uani 1 d .
C2 C 0.61988(16) 0.33159(6) 0.44226(10) 0.0240(3) Uani 1 d .
H2 H 0.5931 0.3675 0.4241 0.029 Uiso 1 calc R
C3 C 0.60256(17) 0.30973(7) 0.49438(11) 0.0285(3) Uani 1 d .
H3 H 0.5654 0.3308 0.5125 0.034 Uiso 1 calc R
C4 C 0.63961(16) 0.25709(7) 0.51999(10) 0.0271(3) Uani 1 d .
H4 H 0.6264 0.2419 0.5550 0.032 Uiso 1 calc R
C5 C 0.69619(16) 0.22656(6) 0.49444(9) 0.0245(3) Uani 1 d .
H5 H 0.7222 0.1906 0.5125 0.029 Uiso 1 calc R
C6 C 0.71494(14) 0.24833(6) 0.44263(9) 0.0207(2) Uani 1 d .
H6 H 0.7536 0.2274 0.4253 0.025 Uiso 1 calc R
C7 C 0.74170(14) 0.28108(5) 0.31186(8) 0.0186(2) Uani 1 d .
C8 C 0.63710(16) 0.24609(6) 0.24927(9) 0.0248(3) Uani 1 d .
H8 H 0.5450 0.2493 0.2285 0.030 Uiso 1 calc R
C9 C 0.66673(19) 0.20680(7) 0.21730(10) 0.0300(3) Uani 1 d .
H9 H 0.5956 0.1829 0.1757 0.036 Uiso 1 calc R
C10 C 0.8010(2) 0.20251(7) 0.24633(11) 0.0312(3) Uani 1 d .
H10 H 0.8212 0.1761 0.2238 0.037 Uiso 1 calc R
C11 C 0.90514(18) 0.23685(7) 0.30812(11) 0.0286(3) Uani 1 d .
H11 H 0.9968 0.2338 0.3281 0.034 Uiso 1 calc R
C12 C 0.87619(15) 0.27593(6) 0.34114(9) 0.0220(3) Uani 1 d .
H12 H 0.9484 0.2991 0.3837 0.026 Uiso 1 calc R
C13 C 0.84589(14) 0.37580(6) 0.41513(9) 0.0197(2) Uani 1 d .
C14 C 0.92556(16) 0.37860(7) 0.50156(10) 0.0272(3) Uani 1 d .
H14 H 0.9015 0.3573 0.5271 0.033 Uiso 1 calc R
C15 C 1.04050(18) 0.41264(8) 0.55038(11) 0.0340(4) Uani 1 d .
H15 H 1.0937 0.4148 0.6091 0.041 Uiso 1 calc R
C16 C 1.07783(18) 0.44323(7) 0.51423(12) 0.0333(4) Uani 1 d .
H16 H 1.1566 0.4662 0.5480 0.040 Uiso 1 calc R
C17 C 0.99996(18) 0.44031(7) 0.42843(12) 0.0314(3) Uani 1 d .
H17 H 1.0261 0.4610 0.4036 0.038 Uiso 1 calc R
C18 C 0.88390(16) 0.40721(6) 0.37884(10) 0.0266(3) Uani 1 d .
H18 H 0.8300 0.4059 0.3200 0.032 Uiso 1 calc R
C19 C 0.25578(13) 0.26788(5) 0.07455(9) 0.0182(2) Uani 1 d .
C20 C 0.29035(16) 0.28593(6) 0.02853(10) 0.0243(3) Uani 1 d .
H20 H 0.3045 0.3229 0.0273 0.029 Uiso 1 calc R
C21 C 0.30437(18) 0.25052(7) -0.01537(11) 0.0295(3) Uani 1 d .
H21 H 0.3269 0.2634 -0.0469 0.035 Uiso 1 calc R
C22 C 0.28553(17) 0.19625(7) -0.01333(11) 0.0296(3) Uani 1 d .
H22 H 0.2957 0.1719 -0.0431 0.035 Uiso 1 calc R
C23 C 0.25190(18) 0.17793(6) 0.03239(11) 0.0294(3) Uani 1 d .
H23 H 0.2391 0.1408 0.0340 0.035 Uiso 1 calc R
C24 C 0.23658(16) 0.21322(6) 0.07606(10) 0.0237(3) Uani 1 d .
H24 H 0.2130 0.2001 0.1070 0.028 Uiso 1 calc R
C25 C 0.20638(14) 0.27664(5) 0.18649(8) 0.0178(2) Uani 1 d .
C26 C 0.31339(14) 0.25527(6) 0.26553(9) 0.0221(3) Uani 1 d .
H26 H 0.4078 0.2639 0.2942 0.027 Uiso 1 calc R
C27 C 0.28259(16) 0.22124(7) 0.30285(10) 0.0264(3) Uani 1 d .
H27 H 0.3561 0.2060 0.3561 0.032 Uiso 1 calc R
C28 C 0.14436(17) 0.20962(7) 0.26211(11) 0.0270(3) Uani 1 d .
H28 H 0.1234 0.1868 0.2880 0.032 Uiso 1 calc R
C29 C 0.03724(17) 0.23122(7) 0.18391(11) 0.0301(3) Uani 1 d .
H29 H -0.0572 0.2233 0.1561 0.036 Uiso 1 calc R
C30 C 0.06799(15) 0.26456(7) 0.14612(10) 0.0262(3) Uani 1 d .
H30 H -0.0058 0.2792 0.0924 0.031 Uiso 1 calc R
C31 C 0.09286(13) 0.35570(5) 0.05924(8) 0.0169(2) Uani 1 d .
C32 C -0.00655(14) 0.34331(6) -0.02562(9) 0.0214(3) Uani 1 d .
H32 H 0.0035 0.3120 -0.0461 0.026 Uiso 1 calc R
C33 C -0.12098(15) 0.37671(6) -0.08073(9) 0.0244(3) Uani 1 d .
H33 H -0.1885 0.3682 -0.1387 0.029 Uiso 1 calc R
C34 C -0.13654(16) 0.42235(7) -0.05112(10) 0.0275(3) Uani 1 d .
H34 H -0.2136 0.4455 -0.0889 0.033 Uiso 1 calc R
C35 C -0.03927(18) 0.43413(7) 0.03377(11) 0.0328(4) Uani 1 d .
H35 H -0.0512 0.4649 0.0544 0.039 Uiso 1 calc R
C36 C 0.07558(16) 0.40125(6) 0.08892(9) 0.0262(3) Uani 1 d .
H36 H 0.1425 0.4098 0.1469 0.031 Uiso 1 calc R
C37 C 0.34838(14) 0.42717(5) 0.01966(9) 0.0186(2) Uani 1 d .
C38 C 0.21103(15) 0.43717(6) -0.01560(10) 0.0222(3) Uani 1 d .
H38 H 0.1932 0.4467 0.0196 0.027 Uiso 1 calc R
C39 C 0.10115(15) 0.43325(6) -0.10161(10) 0.0245(3) Uani 1 d .
H39 H 0.0085 0.4406 -0.1252 0.029 Uiso 1 calc R
C40 C 0.12605(16) 0.41864(6) -0.15348(10) 0.0256(3) Uani 1 d .
H40 H 0.0505 0.4157 -0.2123 0.031 Uiso 1 calc R
C41 C 0.26154(16) 0.40840(6) -0.11898(10) 0.0246(3) Uani 1 d .
H41 H 0.2787 0.3984 -0.1543 0.030 Uiso 1 calc R
C42 C 0.37254(15) 0.41274(6) -0.03270(9) 0.0211(2) Uani 1 d .
H42 H 0.4651 0.4058 -0.0095 0.025 Uiso 1 calc R
C43 C 0.64577(14) 0.41606(5) 0.15181(9) 0.0192(2) Uani 1 d .
C44 C 0.68071(16) 0.36266(6) 0.15543(9) 0.0218(3) Uani 1 d .
H44 H 0.6202 0.3353 0.1456 0.026 Uiso 1 calc R
C45 C 0.80353(17) 0.34945(6) 0.17339(10) 0.0262(3) Uani 1 d .
H45 H 0.8259 0.3131 0.1751 0.031 Uiso 1 calc R
C46 C 0.89315(19) 0.38904(7) 0.18880(13) 0.0344(4) Uani 1 d .
H46 H 0.9775 0.3799 0.2016 0.041 Uiso 1 calc R
C47 C 0.8595(2) 0.44232(7) 0.18544(15) 0.0404(5) Uani 1 d .
H47 H 0.9211 0.4696 0.1962 0.048 Uiso 1 calc R
C48 C 0.73577(17) 0.45574(6) 0.16630(12) 0.0300(3) Uani 1 d .
H48 H 0.7124 0.4922 0.1631 0.036 Uiso 1 calc R
C49 C 0.50175(15) 0.50202(6) 0.15603(9) 0.0204(2) Uani 1 d .
C50 C 0.57096(18) 0.51721(7) 0.23824(11) 0.0288(3) Uani 1 d .
H50 H 0.6090 0.4908 0.2804 0.035 Uiso 1 calc R
C51 C 0.5844(2) 0.57082(8) 0.25865(13) 0.0369(4) Uani 1 d .
H51 H 0.6316 0.5810 0.3147 0.044 Uiso 1 calc R
C52 C 0.5292(2) 0.60939(7) 0.19743(14) 0.0380(4) Uani 1 d .
H52 H 0.5381 0.6460 0.2115 0.046 Uiso 1 calc R
C53 C 0.4613(2) 0.59466(7) 0.11619(13) 0.0349(4) Uani 1 d .
H53 H 0.4241 0.6213 0.0744 0.042 Uiso 1 calc R
C54 C 0.44691(17) 0.54099(6) 0.09466(11) 0.0260(3) Uani 1 d .
H54 H 0.4000 0.5311 0.0385 0.031 Uiso 1 calc R
B1 B 0.37843(18) 0.54198(7) 0.44054(11) 0.0245(3) Uani 1 d .
H1 H 0.3490 0.5728 0.4644 0.029 Uiso 1 calc R
B2 B 0.47376(16) 0.49015(7) 0.45373(10) 0.0210(3) Uani 1 d .
B3 B 0.27891(16) 0.48489(7) 0.37862(10) 0.0207(3) Uani 1 d .
H3A H 0.2034 0.4678 0.3831 0.025 Uiso 1 calc R
B4 B 0.27750(18) 0.54646(7) 0.33330(11) 0.0240(3) Uani 1 d .
H4A H 0.1977 0.5791 0.3014 0.029 Uiso 1 calc R
B5 B 0.46406(19) 0.55231(7) 0.40174(11) 0.0260(3) Uani 1 d .
H5A H 0.5336 0.5879 0.4242 0.031 Uiso 1 calc R
B6 B 0.37493(17) 0.44145(7) 0.36739(11) 0.0228(3) Uani 1 d .
H6A H 0.3766 0.3978 0.3787 0.027 Uiso 1 calc R
B7 B 0.23793(16) 0.48287(7) 0.28112(10) 0.0218(3) Uani 1 d .
H7 H 0.1295 0.4723 0.2224 0.026 Uiso 1 calc R
B8 B 0.36535(19) 0.52952(8) 0.29636(11) 0.0264(3) Uani 1 d .
H8A H 0.3548 0.5548 0.2492 0.032 Uiso 1 calc R
B9 B 0.51224(18) 0.49108(7) 0.38554(11) 0.0248(3) Uani 1 d .
H9A H 0.6216 0.4860 0.4116 0.030 Uiso 1 calc R
B10 B 0.37932(18) 0.46236(8) 0.29376(11) 0.0250(3) Uani 1 d D
H10A H 0.390(3) 0.4376(9) 0.2556(14) 0.052(7) Uiso 1 d D

loop_
_atom_site_aniso_label
_atom_site_aniso_U_11
_atom_site_aniso_U_22
_atom_site_aniso_U_33
_atom_site_aniso_U_23
_atom_site_aniso_U_13
_atom_site_aniso_U_12
Ag1 0.01370(4) 0.01848(4) 0.01674(4) 0.00318(3) 0.00951(3) 0.00028(3)
P1 0.01340(13) 0.01846(14) 0.01578(14) 0.00121(11) 0.00847(12) 0.00132(11)
P2 0.01358(13) 0.01751(14) 0.01681(14) 0.00104(11) 0.00970(12) -0.00077(11)
P3 0.01759(14) 0.01787(14) 0.01995(15) 0.00380(12) 0.01378(13) 0.00112(11)
C1 0.0134(5) 0.0203(6) 0.0164(5) 0.0014(4) 0.0079(5) 0.0010(4)
C2 0.0232(6) 0.0248(7) 0.0265(7) 0.0036(5) 0.0177(6) 0.0049(5)
C3 0.0267(7) 0.0364(8) 0.0292(8) 0.0035(6) 0.0214(7) 0.0041(6)
C4 0.0236(7) 0.0336(8) 0.0235(7) 0.0036(6) 0.0155(6) -0.0025(6)
C5 0.0233(6) 0.0222(6) 0.0215(6) 0.0029(5) 0.0121(6) -0.0019(5)
C6 0.0183(6) 0.0206(6) 0.0177(6) 0.0007(5) 0.0097(5) 0.0011(5)
C7 0.0163(5) 0.0209(6) 0.0157(5) 0.0025(4) 0.0094(5) 0.0029(4)
C8 0.0205(6) 0.0250(7) 0.0213(6) -0.0018(5) 0.0107(5) 0.0002(5)
C9 0.0343(8) 0.0249(7) 0.0243(7) -0.0037(6) 0.0167(7) 0.0006(6)
C10 0.0434(9) 0.0275(7) 0.0290(8) 0.0017(6) 0.0268(8) 0.0078(7)
C11 0.0288(7) 0.0318(8) 0.0307(8) 0.0064(6) 0.0221(7) 0.0097(6)
C12 0.0188(6) 0.0254(6) 0.0206(6) 0.0034(5) 0.0127(5) 0.0041(5)
C13 0.0147(5) 0.0214(6) 0.0198(6) -0.0011(5) 0.0101(5) 0.0001(4)
C14 0.0212(6) 0.0346(8) 0.0213(6) -0.0046(6) 0.0122(6) -0.0049(6)
C15 0.0253(7) 0.0421(9) 0.0254(7) -0.0119(7) 0.0131(6) -0.0091(7)
C16 0.0241(7) 0.0279(7) 0.0414(9) -0.0106(7) 0.0191(7) -0.0075(6)
C17 0.0272(7) 0.0262(7) 0.0405(9) -0.0010(6) 0.0224(7) -0.0052(6)
C18 0.0246(7) 0.0258(7) 0.0269(7) 0.0011(6) 0.0161(6) -0.0030(5)
C19 0.0147(5) 0.0192(5) 0.0191(6) 0.0012(4) 0.0106(5) 0.0001(4)
C20 0.0279(7) 0.0239(6) 0.0278(7) 0.0018(5) 0.0212(6) -0.0001(5)
C21 0.0317(8) 0.0356(8) 0.0298(8) 0.0020(6) 0.0241(7) 0.0031(6)
C22 0.0268(7) 0.0335(8) 0.0290(8) -0.0051(6) 0.0188(7) 0.0034(6)
C23 0.0312(8) 0.0211(6) 0.0368(9) -0.0032(6) 0.0231(7) -0.0004(6)
C24 0.0253(7) 0.0201(6) 0.0277(7) 0.0000(5) 0.0185(6) -0.0011(5)
C25 0.0158(5) 0.0196(6) 0.0178(5) 0.0002(4) 0.0111(5) -0.0008(4)
C26 0.0160(6) 0.0293(7) 0.0182(6) 0.0017(5) 0.0102(5) 0.0003(5)
C27 0.0252(7) 0.0324(8) 0.0229(7) 0.0080(6) 0.0166(6) 0.0053(6)
C28 0.0283(7) 0.0294(7) 0.0331(8) 0.0092(6) 0.0245(7) 0.0050(6)
C29 0.0211(7) 0.0362(8) 0.0354(8) 0.0118(7) 0.0198(7) 0.0019(6)
C30 0.0156(6) 0.0342(8) 0.0239(7) 0.0098(6) 0.0111(5) -0.0004(5)
C31 0.0152(5) 0.0184(5) 0.0176(5) 0.0005(4) 0.0111(5) -0.0006(4)
C32 0.0176(6) 0.0210(6) 0.0198(6) -0.0018(5) 0.0101(5) -0.0007(5)
C33 0.0173(6) 0.0295(7) 0.0184(6) 0.0005(5) 0.0085(5) 0.0009(5)
C34 0.0209(6) 0.0317(8) 0.0263(7) 0.0046(6) 0.0143(6) 0.0086(6)
C35 0.0291(8) 0.0353(8) 0.0275(8) -0.0028(6) 0.0162(7) 0.0113(6)
C36 0.0230(7) 0.0311(7) 0.0191(6) -0.0031(5) 0.0117(6) 0.0059(6)
C37 0.0195(6) 0.0166(5) 0.0220(6) 0.0040(4) 0.0148(5) 0.0011(4)
C38 0.0215(6) 0.0230(6) 0.0260(7) 0.0062(5) 0.0174(6) 0.0038(5)
C39 0.0192(6) 0.0241(6) 0.0277(7) 0.0062(5) 0.0145(6) 0.0027(5)
C40 0.0222(6) 0.0249(7) 0.0218(6) -0.0005(5) 0.0114(6) -0.0024(5)
C41 0.0253(7) 0.0254(7) 0.0237(7) -0.0033(5) 0.0166(6) -0.0018(5)
C42 0.0204(6) 0.0205(6) 0.0238(6) 0.0010(5) 0.0153(5) 0.0006(5)
C43 0.0189(6) 0.0205(6) 0.0214(6) 0.0043(5) 0.0147(5) 0.0017(4)
C44 0.0234(6) 0.0221(6) 0.0224(6) 0.0023(5) 0.0163(6) 0.0012(5)
C45 0.0291(7) 0.0249(7) 0.0285(7) 0.0044(6) 0.0208(6) 0.0076(6)
C46 0.0299(8) 0.0346(8) 0.0512(11) 0.0112(8) 0.0322(8) 0.0097(7)
C47 0.0327(9) 0.0307(8) 0.0710(14) 0.0118(9) 0.0401(10) 0.0041(7)
C48 0.0271(7) 0.0222(7) 0.0493(10) 0.0105(6) 0.0290(8) 0.0043(5)
C49 0.0203(6) 0.0192(6) 0.0279(7) 0.0007(5) 0.0187(6) -0.0009(5)
C50 0.0289(7) 0.0306(8) 0.0299(8) -0.0057(6) 0.0208(7) -0.0074(6)
C51 0.0362(9) 0.0356(9) 0.0465(10) -0.0164(8) 0.0307(9) -0.0143(7)
C52 0.0402(9) 0.0225(7) 0.0688(13) -0.0106(8) 0.0437(10) -0.0068(7)
C53 0.0401(9) 0.0196(7) 0.0580(12) 0.0067(7) 0.0381(9) 0.0054(6)
C54 0.0297(7) 0.0212(6) 0.0346(8) 0.0061(6) 0.0245(7) 0.0049(5)
B1 0.0240(7) 0.0221(7) 0.0215(7) -0.0007(6) 0.0127(6) 0.0032(6)
B2 0.0174(6) 0.0254(7) 0.0177(6) -0.0011(5) 0.0106(6) 0.0006(5)
B3 0.0156(6) 0.0247(7) 0.0193(7) -0.0022(5) 0.0105(6) 0.0003(5)
B4 0.0227(7) 0.0259(7) 0.0198(7) -0.0009(6) 0.0127(6) 0.0006(6)
B5 0.0233(7) 0.0257(8) 0.0219(7) 0.0019(6) 0.0121(6) -0.0018(6)
B6 0.0187(7) 0.0256(7) 0.0230(7) -0.0024(6) 0.0135(6) 0.0016(5)
B7 0.0155(6) 0.0279(7) 0.0167(6) -0.0030(5) 0.0085(5) -0.0002(5)
B8 0.0258(8) 0.0325(9) 0.0229(7) 0.0039(6) 0.0170(7) 0.0023(6)
B9 0.0188(7) 0.0330(8) 0.0218(7) -0.0002(6) 0.0133(6) -0.0015(6)
B10 0.0202(7) 0.0335(8) 0.0223(7) -0.0030(6) 0.0146(6) 0.0016(6)

loop_
_atom_type_symbol
_atom_type_description
_atom_type_scat_dispersion_real
_atom_type_scat_dispersion_imag
_atom_type_scat_source
C C 0.0033 0.0016 'International Tables Vol C Tables 4.2.6.8 and 6.1.1.4'
H H 0.0000 0.0000 'International Tables Vol C Tables 4.2.6.8 and 6.1.1.4'
Ag Ag -0.8971 1.1015 'International Tables Vol C Tables 4.2.6.8 and 6.1.1.4'
B B 0.0013 0.0007 'International Tables Vol C Tables 4.2.6.8 and 6.1.1.4'
P P 0.1023 0.0942 'International Tables Vol C Tables 4.2.6.8 and 6.1.1.4'

loop_
_geom_angle_atom_site_label_1
_geom_angle_atom_site_label_2
_geom_angle_atom_site_label_3
_geom_angle
_geom_angle_site_symmetry_1
_geom_angle_site_symmetry_3
P1 Ag1 P2 119.589(12) . .
P1 Ag1 P3 114.876(13) . .
P2 Ag1 P3 115.143(12) . .
C1 P1 Ag1 113.31(4) . .
C1 P1 C7 105.41(6) . .
C1 P1 C13 104.32(6) . .
C7 P1 Ag1 107.31(4) . .
C7 P1 C13 105.05(6) . .
C13 P1 Ag1 120.27(5) . .
C19 P2 Ag1 108.78(4) . .
C25 P2 Ag1 121.65(4) . .
C25 P2 C19 103.34(6) . .
C31 P2 Ag1 112.62(4) . .
C31 P2 C19 105.49(6) . .
C31 P2 C25 103.54(6) . .
C37 P3 Ag1 116.72(4) . .
C37 P3 C43 103.90(6) . .
C43 P3 Ag1 111.09(4) . .
C49 P3 Ag1 115.32(5) . .
C49 P3 C37 104.10(6) . .
C49 P3 C43 104.38(6) . .
C2 C1 P1 116.74(10) . .
C6 C1 P1 123.74(11) . .
C6 C1 C2 119.51(13) . .
C1 C2 H2 119.7 . .
C3 C2 C1 120.55(14) . .
C3 C2 H2 119.7 . .
C2 C3 H3 120.1 . .
C2 C3 C4 119.86(15) . .
C4 C3 H3 120.1 . .
C3 C4 H4 120.0 . .
C3 C4 C5 120.03(14) . .
C5 C4 H4 120.0 . .
C4 C5 H5 119.8 . .
C6 C5 C4 120.46(14) . .
C6 C5 H5 119.8 . .
C1 C6 H6 120.2 . .
C5 C6 C1 119.59(14) . .
C5 C6 H6 120.2 . .
C8 C7 P1 117.78(11) . .
C12 C7 P1 123.34(11) . .
C12 C7 C8 118.78(13) . .
C7 C8 H8 119.6 . .
C9 C8 C7 120.77(15) . .
C9 C8 H8 119.6 . .
C8 C9 H9 120.1 . .
C8 C9 C10 119.86(15) . .
C10 C9 H9 120.1 . .
C9 C10 H10 120.1 . .
C11 C10 C9 119.84(15) . .
C11 C10 H10 120.1 . .
C10 C11 H11 119.8 . .
C10 C11 C12 120.44(15) . .
C12 C11 H11 119.8 . .
C7 C12 H12 119.9 . .
C11 C12 C7 120.29(14) . .
C11 C12 H12 119.9 . .
C14 C13 P1 122.86(12) . .
C14 C13 C18 119.08(14) . .
C18 C13 P1 118.06(11) . .
C13 C14 H14 120.0 . .
C15 C14 C13 119.93(16) . .
C15 C14 H14 120.0 . .
C14 C15 H15 119.7 . .
C16 C15 C14 120.66(16) . .
C16 C15 H15 119.7 . .
C15 C16 H16 120.1 . .
C15 C16 C17 119.79(15) . .
C17 C16 H16 120.1 . .
C16 C17 H17 119.9 . .
C16 C17 C18 120.17(16) . .
C18 C17 H17 119.9 . .
C13 C18 H18 119.8 . .
C17 C18 C13 120.37(15) . .
C17 C18 H18 119.8 . .
C20 C19 P2 117.91(11) . .
C20 C19 C24 118.56(13) . .
C24 C19 P2 123.38(11) . .
C19 C20 H20 119.6 . .
C21 C20 C19 120.87(14) . .
C21 C20 H20 119.6 . .
C20 C21 H21 119.9 . .
C20 C21 C22 120.20(15) . .
C22 C21 H21 119.9 . .
C21 C22 H22 120.3 . .
C23 C22 C21 119.39(15) . .
C23 C22 H22 120.3 . .
C22 C23 H23 119.6 . .
C22 C23 C24 120.77(15) . .
C24 C23 H23 119.6 . .
C19 C24 H24 119.9 . .
C23 C24 C19 120.21(14) . .
C23 C24 H24 119.9 . .
C26 C25 P2 119.31(10) . .
C26 C25 C30 119.17(13) . .
C30 C25 P2 121.44(10) . .
C25 C26 H26 119.9 . .
C25 C26 C27 120.28(13) . .
C27 C26 H26 119.9 . .
C26 C27 H27 120.0 . .
C28 C27 C26 120.00(14) . .
C28 C27 H27 120.0 . .
C27 C28 H28 120.0 . .
C29 C28 C27 120.07(14) . .
C29 C28 H28 120.0 . .
C28 C29 H29 120.0 . .
C28 C29 C30 119.96(14) . .
C30 C29 H29 120.0 . .
C25 C30 H30 119.7 . .
C29 C30 C25 120.52(14) . .
C29 C30 H30 119.7 . .
C32 C31 P2 123.83(11) . .
C32 C31 C36 119.42(13) . .
C36 C31 P2 116.73(10) . .
C31 C32 H32 119.9 . .
C31 C32 C33 120.19(13) . .
C33 C32 H32 119.9 . .
C32 C33 H33 119.9 . .
C34 C33 C32 120.16(14) . .
C34 C33 H33 119.9 . .
C33 C34 H34 120.1 . .
C33 C34 C35 119.74(14) . .
C35 C34 H34 120.1 . .
C34 C35 H35 119.8 . .
C34 C35 C36 120.39(15) . .
C36 C35 H35 119.8 . .
C31 C36 H36 120.0 . .
C35 C36 C31 120.08(14) . .
C35 C36 H36 120.0 . .
C38 C37 P3 118.28(11) . .
C42 C37 P3 122.55(10) . .
C42 C37 C38 119.13(13) . .
C37 C38 H38 119.9 . .
C39 C38 C37 120.26(14) . .
C39 C38 H38 119.9 . .
C38 C39 H39 119.9 . .
C38 C39 C40 120.27(14) . .
C40 C39 H39 119.9 . .
C39 C40 H40 120.1 . .
C41 C40 C39 119.77(14) . .
C41 C40 H40 120.1 . .
C40 C41 H41 119.9 . .
C40 C41 C42 120.23(14) . .
C42 C41 H41 119.9 . .
C37 C42 C41 120.33(13) . .
C37 C42 H42 119.8 . .
C41 C42 H42 119.8 . .
C44 C43 P3 118.65(10) . .
C48 C43 P3 122.31(11) . .
C48 C43 C44 118.97(13) . .
C43 C44 H44 119.8 . .
C45 C44 C43 120.41(14) . .
C45 C44 H44 119.8 . .
C44 C45 H45 119.9 . .
C46 C45 C44 120.24(14) . .
C46 C45 H45 119.9 . .
C45 C46 H46 120.1 . .
C45 C46 C47 119.85(15) . .
C47 C46 H46 120.1 . .
C46 C47 H47 120.0 . .
C48 C47 C46 120.10(16) . .
C48 C47 H47 120.0 . .
C43 C48 H48 119.8 . .
C47 C48 C43 120.42(15) . .
C47 C48 H48 119.8 . .
C50 C49 P3 118.03(12) . .
C50 C49 C54 119.52(14) . .
C54 C49 P3 122.44(12) . .
C49 C50 H50 119.9 . .
C51 C50 C49 120.16(17) . .
C51 C50 H50 119.9 . .
C50 C51 H51 119.9 . .
C52 C51 C50 120.14(18) . .
C52 C51 H51 119.9 . .
C51 C52 H52 120.0 . .
C53 C52 C51 119.99(16) . .
C53 C52 H52 120.0 . .
C52 C53 H53 119.7 . .
C52 C53 C54 120.58(17) . .
C54 C53 H53 119.7 . .
C49 C54 C53 119.61(16) . .
C49 C54 H54 120.2 . .
C53 C54 H54 120.2 . .
B2 B1 H1 152.6 . .
B2 B1 H1 97.1 3_666 .
B2 B1 B2 55.56(10) . 3_666
B2 B1 B3 65.36(10) . .
B2 B1 B4 95.28(12) . .
B2 B1 B5 65.42(10) . .
B3 B1 H1 126.8 . .
B3 B1 B2 101.23(11) . 3_666
B4 B1 H1 112.1 . .
B4 B1 B2 150.82(13) . 3_666
B4 B1 B3 62.28(10) . .
B4 B1 B5 61.54(10) . .
B5 B1 H1 127.6 . .
B5 B1 B2 100.24(11) . 3_666
B5 B1 B3 97.48(12) . .
B1 B2 B1 124.44(10) . 3_666
B1 B2 B2 69.27(12) . 3_666
B1 B2 B3 60.12(9) . .
B1 B2 B5 60.02(10) . .
B1 B2 B6 114.09(12) . .
B1 B2 B9 114.28(13) . .
B2 B2 B1 55.17(10) 3_666 3_666
B2 B2 B3 106.82(14) 3_666 .
B2 B2 B5 105.61(15) 3_666 .
B2 B2 B6 147.33(17) 3_666 .
B2 B2 B9 145.62(17) 3_666 .
B3 B2 B1 133.82(12) . 3_666
B3 B2 B5 91.54(10) . .
B5 B2 B1 132.52(12) . 3_666
B6 B2 B1 112.58(11) . 3_666
B6 B2 B3 57.19(8) . .
B6 B2 B5 103.26(11) . .
B9 B2 B1 111.52(11) . 3_666
B9 B2 B3 103.50(11) . .
B9 B2 B5 57.39(10) . .
B9 B2 B6 65.17(10) . .
B1 B3 B2 54.51(9) . .
B1 B3 H3A 118.5 . .
B1 B3 B4 57.36(9) . .
B2 B3 H3A 133.7 . .
B4 B3 B2 86.02(10) . .
B4 B3 H3A 132.0 . .
B6 B3 B1 112.01(12) . .
B6 B3 B2 60.57(9) . .
B6 B3 H3A 119.5 . .
B6 B3 B4 102.21(12) . .
B6 B3 B7 60.98(9) . .
B7 B3 B1 113.52(12) . .
B7 B3 B2 101.01(11) . .
B7 B3 H3A 119.4 . .
B7 B3 B4 60.63(9) . .
B1 B4 B3 60.36(10) . .
B1 B4 H4A 115.4 . .
B1 B4 B5 60.68(10) . .
B1 B4 B7 114.42(12) . .
B1 B4 B8 115.44(13) . .
B3 B4 H4A 128.8 . .
B5 B4 B3 95.77(11) . .
B5 B4 H4A 128.2 . .
B5 B4 B7 104.36(12) . .
B5 B4 B8 59.60(10) . .
B7 B4 B3 58.61(9) . .
B7 B4 H4A 120.1 . .
B8 B4 B3 104.19(12) . .
B8 B4 H4A 119.4 . .
B8 B4 B7 61.64(10) . .
B1 B5 B2 54.55(9) . .
B1 B5 B4 57.78(10) . .
B1 B5 H5A 118.6 . .
B1 B5 B8 113.58(12) . .
B2 B5 H5A 133.8 . .
B4 B5 B2 86.62(11) . .
B4 B5 H5A 131.5 . .
B8 B5 B2 101.08(12) . .
B8 B5 B4 60.44(10) . .
B8 B5 H5A 119.3 . .
B9 B5 B1 111.57(12) . .
B9 B5 B2 59.97(9) . .
B9 B5 B4 102.64(12) . .
B9 B5 H5A 119.6 . .
B9 B5 B8 61.60(10) . .
B2 B6 H6A 122.1 . .
B2 B6 B9 56.98(9) . .
B3 B6 B2 62.23(9) . .
B3 B6 H6A 119.1 . .
B3 B6 B7 59.54(9) . .
B3 B6 B9 101.22(11) . .
B7 B6 B2 101.17(11) . .
B7 B6 H6A 130.6 . .
B7 B6 B9 88.40(11) . .
B9 B6 H6A 133.6 . .
B10 B6 B2 107.36(12) . .
B10 B6 B3 112.96(13) . .
B10 B6 H6A 119.8 . .
B10 B6 B7 58.99(10) . .
B10 B6 B9 53.84(9) . .
B3 B7 B4 60.76(9) . .
B3 B7 B6 59.48(9) . .
B3 B7 H7 119.8 . .
B3 B7 B8 103.77(11) . .
B4 B7 H7 121.8 . .
B4 B7 B8 58.93(10) . .
B6 B7 B4 101.26(11) . .
B6 B7 H7 130.3 . .
B6 B7 B8 92.25(11) . .
B8 B7 H7 129.7 . .
B10 B7 B3 111.43(11) . .
B10 B7 B4 109.35(12) . .
B10 B7 B6 57.35(10) . .
B10 B7 H7 119.8 . .
B10 B7 B8 56.56(10) . .
B4 B8 B7 59.44(9) . .
B4 B8 H8A 121.5 . .
B4 B8 B9 100.32(12) . .
B5 B8 B4 59.96(10) . .
B5 B8 B7 103.01(12) . .
B5 B8 H8A 120.7 . .
B5 B8 B9 58.78(10) . .
B7 B8 H8A 129.5 . .
B9 B8 B7 91.50(11) . .
B9 B8 H8A 131.4 . .
B10 B8 B4 110.97(13) . .
B10 B8 B5 110.87(13) . .
B10 B8 B7 57.87(10) . .
B10 B8 H8A 119.0 . .
B10 B8 B9 56.77(10) . .
B2 B9 B6 57.85(9) . .
B2 B9 B8 101.56(11) . .
B2 B9 H9A 121.1 . .
B5 B9 B2 62.64(10) . .
B5 B9 B6 101.75(11) . .
B5 B9 B8 59.62(10) . .
B5 B9 H9A 119.0 . .
B6 B9 H9A 133.2 . .
B8 B9 B6 87.85(10) . .
B8 B9 H9A 131.3 . .
B10 B9 B2 108.84(12) . .
B10 B9 B5 112.63(13) . .
B10 B9 B6 54.56(10) . .
B10 B9 B8 57.85(10) . .
B10 B9 H9A 119.6 . .
B6 B10 B7 63.65(10) . .
B6 B10 B8 101.97(12) . .
B6 B10 H10A 127.5(13) . .
B7 B10 H10A 133.2(13) . .
B8 B10 B7 65.58(11) . .
B8 B10 H10A 130.6(13) . .
B9 B10 B6 71.60(11) . .
B9 B10 B7 101.48(12) . .
B9 B10 B8 65.38(11) . .
B9 B10 H10A 125.3(13) . .

loop_
_geom_bond_atom_site_label_1
_geom_bond_atom_site_label_2
_geom_bond_distance
_geom_bond_site_symmetry_2
Ag1 P1 2.4889(4) .
Ag1 P2 2.4943(4) .
Ag1 P3 2.4993(4) .
P1 C1 1.8208(14) .
P1 C7 1.8230(14) .
P1 C13 1.8243(14) .
P2 C19 1.8269(14) .
P2 C25 1.8211(14) .
P2 C31 1.8192(14) .
P3 C37 1.8238(14) .
P3 C43 1.8257(14) .
P3 C49 1.8200(14) .
C1 C2 1.400(2) .
C1 C6 1.3973(19) .
C2 H2 0.9500 .
C2 C3 1.386(2) .
C3 H3 0.9500 .
C3 C4 1.387(2) .
C4 H4 0.9500 .
C4 C5 1.393(2) .
C5 H5 0.9500 .
C5 C6 1.392(2) .
C6 H6 0.9500 .
C7 C8 1.404(2) .
C7 C12 1.3954(19) .
C8 H8 0.9500 .
C8 C9 1.389(2) .
C9 H9 0.9500 .
C9 C10 1.393(3) .
C10 H10 0.9500 .
C10 C11 1.386(3) .
C11 H11 0.9500 .
C11 C12 1.395(2) .
C12 H12 0.9500 .
C13 C14 1.395(2) .
C13 C18 1.401(2) .
C14 H14 0.9500 .
C14 C15 1.394(2) .
C15 H15 0.9500 .
C15 C16 1.381(3) .
C16 H16 0.9500 .
C16 C17 1.388(3) .
C17 H17 0.9500 .
C17 C18 1.389(2) .
C18 H18 0.9500 .
C19 C20 1.396(2) .
C19 C24 1.3977(19) .
C20 H20 0.9500 .
C20 C21 1.388(2) .
C21 H21 0.9500 .
C21 C22 1.389(2) .
C22 H22 0.9500 .
C22 C23 1.383(2) .
C23 H23 0.9500 .
C23 C24 1.392(2) .
C24 H24 0.9500 .
C25 C26 1.3917(19) .
C25 C30 1.3957(19) .
C26 H26 0.9500 .
C26 C27 1.393(2) .
C27 H27 0.9500 .
C27 C28 1.390(2) .
C28 H28 0.9500 .
C28 C29 1.384(2) .
C29 H29 0.9500 .
C29 C30 1.390(2) .
C30 H30 0.9500 .
C31 C32 1.3897(19) .
C31 C36 1.395(2) .
C32 H32 0.9500 .
C32 C33 1.394(2) .
C33 H33 0.9500 .
C33 C34 1.386(2) .
C34 H34 0.9500 .
C34 C35 1.386(2) .
C35 H35 0.9500 .
C35 C36 1.389(2) .
C36 H36 0.9500 .
C37 C38 1.4025(19) .
C37 C42 1.393(2) .
C38 H38 0.9500 .
C38 C39 1.387(2) .
C39 H39 0.9500 .
C39 C40 1.392(2) .
C40 H40 0.9500 .
C40 C41 1.387(2) .
C41 H41 0.9500 .
C41 C42 1.394(2) .
C42 H42 0.9500 .
C43 C44 1.399(2) .
C43 C48 1.394(2) .
C44 H44 0.9500 .
C44 C45 1.391(2) .
C45 H45 0.9500 .
C45 C46 1.383(2) .
C46 H46 0.9500 .
C46 C47 1.392(3) .
C47 H47 0.9500 .
C47 C48 1.391(2) .
C48 H48 0.9500 .
C49 C50 1.394(2) .
C49 C54 1.394(2) .
C50 H50 0.9500 .
C50 C51 1.389(2) .
C51 H51 0.9500 .
C51 C52 1.384(3) .
C52 H52 0.9500 .
C52 C53 1.377(3) .
C53 H53 0.9500 .
C53 C54 1.395(2) .
C54 H54 0.9500 .
B1 H1 1.1200 .
B1 B2 1.676(2) .
B1 B2 1.909(2) 3_666
B1 B3 1.784(2) .
B1 B4 1.729(2) .
B1 B5 1.782(3) .
B2 B1 1.909(2) 3_666
B2 B2 1.683(3) 3_666
B2 B3 1.870(2) .
B2 B5 1.871(2) .
B2 B6 1.841(2) .
B2 B9 1.823(2) .
B3 H3A 1.1200 .
B3 B4 1.817(2) .
B3 B6 1.777(2) .
B3 B7 1.778(2) .
B4 H4A 1.1200 .
B4 B5 1.796(2) .
B4 B7 1.815(2) .
B4 B8 1.805(3) .
B5 H5A 1.1200 .
B5 B8 1.790(3) .
B5 B9 1.774(3) .
B6 H6A 1.1200 .
B6 B7 1.803(2) .
B6 B9 1.974(2) .
B6 B10 1.695(3) .
B7 H7 1.1200 .
B7 B8 1.855(3) .
B7 B10 1.725(2) .
B8 H8A 1.1200 .
B8 B9 1.825(3) .
B8 B10 1.700(3) .
B9 H9A 1.1200 .
B9 B10 1.679(2) .
B10 H10A 1.101(16) .

loop_
_geom_torsion_atom_site_label_1
_geom_torsion_atom_site_label_2
_geom_torsion_atom_site_label_3
_geom_torsion_atom_site_label_4
_geom_torsion
_geom_torsion_site_symmetry_1
_geom_torsion_site_symmetry_4
Ag1 P1 C1 C2 -54.28(12) . .
Ag1 P1 C1 C6 124.07(11) . .
Ag1 P1 C7 C8 -43.06(12) . .
Ag1 P1 C7 C12 133.20(11) . .
Ag1 P1 C13 C14 128.55(12) . .
Ag1 P1 C13 C18 -50.40(13) . .
Ag1 P2 C19 C20 -48.09(12) . .
Ag1 P2 C19 C24 127.46(11) . .
Ag1 P2 C25 C26 -30.99(13) . .
Ag1 P2 C25 C30 152.40(11) . .
Ag1 P2 C31 C32 126.45(11) . .
Ag1 P2 C31 C36 -51.82(13) . .
Ag1 P3 C37 C38 57.65(12) . .
Ag1 P3 C37 C42 -119.97(11) . .
Ag1 P3 C43 C44 43.04(13) . .
Ag1 P3 C43 C48 -133.87(13) . .
Ag1 P3 C49 C50 33.25(13) . .
Ag1 P3 C49 C54 -147.26(11) . .
P1 Ag1 P2 C19 -75.94(5) . .
P1 Ag1 P2 C25 43.78(6) . .
P1 Ag1 P2 C31 167.48(5) . .
P1 Ag1 P3 C37 142.61(5) . .
P1 Ag1 P3 C43 23.77(5) . .
P1 Ag1 P3 C49 -94.72(5) . .
P1 C1 C2 C3 178.88(12) . .
P1 C1 C6 C5 -178.25(11) . .
P1 C7 C8 C9 176.82(12) . .
P1 C7 C12 C11 -175.79(12) . .
P1 C13 C14 C15 -178.45(13) . .
P1 C13 C18 C17 179.51(13) . .
P2 Ag1 P1 C1 -47.62(5) . .
P2 Ag1 P1 C7 68.31(5) . .
P2 Ag1 P1 C13 -171.90(5) . .
P2 Ag1 P3 C37 -2.36(5) . .
P2 Ag1 P3 C43 -121.20(5) . .
P2 Ag1 P3 C49 120.31(5) . .
P2 C19 C20 C21 176.26(12) . .
P2 C19 C24 C23 -175.51(12) . .
P2 C25 C26 C27 -175.14(12) . .
P2 C25 C30 C29 176.00(14) . .
P2 C31 C32 C33 -176.98(11) . .
P2 C31 C36 C35 177.60(14) . .
P3 Ag1 P1 C1 169.08(5) . .
P3 Ag1 P1 C7 -74.99(5) . .
P3 Ag1 P1 C13 44.80(6) . .
P3 Ag1 P2 C19 67.27(5) . .
P3 Ag1 P2 C25 -173.01(5) . .
P3 Ag1 P2 C31 -49.31(5) . .
P3 C37 C38 C39 -178.38(11) . .
P3 C37 C42 C41 177.69(11) . .
P3 C43 C44 C45 -176.87(12) . .
P3 C43 C48 C47 175.82(16) . .
P3 C49 C50 C51 179.87(13) . .
P3 C49 C54 C53 -179.81(12) . .
C1 P1 C7 C8 77.99(12) . .
C1 P1 C7 C12 -105.75(12) . .
C1 P1 C13 C14 0.10(14) . .
C1 P1 C13 C18 -178.85(12) . .
C1 C2 C3 C4 -1.0(2) . .
C2 C1 C6 C5 0.0(2) . .
C2 C3 C4 C5 1.0(2) . .
C3 C4 C5 C6 -0.5(2) . .
C4 C5 C6 C1 0.0(2) . .
C6 C1 C2 C3 0.5(2) . .
C7 P1 C1 C2 -171.33(11) . .
C7 P1 C1 C6 7.01(13) . .
C7 P1 C13 C14 -110.54(13) . .
C7 P1 C13 C18 70.51(13) . .
C7 C8 C9 C10 -1.2(2) . .
C8 C7 C12 C11 0.4(2) . .
C8 C9 C10 C11 1.2(3) . .
C9 C10 C11 C12 -0.4(2) . .
C10 C11 C12 C7 -0.4(2) . .
C12 C7 C8 C9 0.4(2) . .
C13 P1 C1 C2 78.29(12) . .
C13 P1 C1 C6 -103.37(12) . .
C13 P1 C7 C8 -172.15(11) . .
C13 P1 C7 C12 4.11(14) . .
C13 C14 C15 C16 -0.9(3) . .
C14 C13 C18 C17 0.5(2) . .
C14 C15 C16 C17 0.3(3) . .
C15 C16 C17 C18 0.7(3) . .
C16 C17 C18 C13 -1.1(3) . .
C18 C13 C14 C15 0.5(2) . .
C19 P2 C25 C26 91.34(12) . .
C19 P2 C25 C30 -85.27(13) . .
C19 P2 C31 C32 7.93(14) . .
C19 P2 C31 C36 -170.35(12) . .
C19 C20 C21 C22 -0.7(2) . .
C20 C19 C24 C23 0.0(2) . .
C20 C21 C22 C23 0.4(3) . .
C21 C22 C23 C24 0.1(3) . .
C22 C23 C24 C19 -0.3(2) . .
C24 C19 C20 C21 0.5(2) . .
C25 P2 C19 C20 -178.64(11) . .
C25 P2 C19 C24 -3.10(13) . .
C25 P2 C31 C32 -100.31(13) . .
C25 P2 C31 C36 81.42(13) . .
C25 C26 C27 C28 -1.7(2) . .
C26 C25 C30 C29 -0.6(2) . .
C26 C27 C28 C29 1.0(3) . .
C27 C28 C29 C30 0.0(3) . .
C28 C29 C30 C25 -0.2(3) . .
C30 C25 C26 C27 1.6(2) . .
C31 P2 C19 C20 72.97(12) . .
C31 P2 C19 C24 -111.48(12) . .
C31 P2 C25 C26 -158.82(12) . .
C31 P2 C25 C30 24.58(14) . .
C31 C32 C33 C34 -0.3(2) . .
C32 C31 C36 C35 -0.7(2) . .
C32 C33 C34 C35 -1.2(3) . .
C33 C34 C35 C36 1.7(3) . .
C34 C35 C36 C31 -0.7(3) . .
C36 C31 C32 C33 1.3(2) . .
C37 P3 C43 C44 -83.25(12) . .
C37 P3 C43 C48 99.84(14) . .
C37 P3 C49 C50 162.42(12) . .
C37 P3 C49 C54 -18.09(14) . .
C37 C38 C39 C40 0.9(2) . .
C38 C37 C42 C41 0.1(2) . .
C38 C39 C40 C41 -0.5(2) . .
C39 C40 C41 C42 -0.1(2) . .
C40 C41 C42 C37 0.3(2) . .
C42 C37 C38 C39 -0.7(2) . .
C43 P3 C37 C38 -179.70(11) . .
C43 P3 C37 C42 2.68(13) . .
C43 P3 C49 C50 -88.92(12) . .
C43 P3 C49 C54 90.58(13) . .
C43 C44 C45 C46 0.7(2) . .
C44 C43 C48 C47 -1.1(3) . .
C44 C45 C46 C47 -0.7(3) . .
C45 C46 C47 C48 -0.3(3) . .
C46 C47 C48 C43 1.1(3) . .
C48 C43 C44 C45 0.1(2) . .
C49 P3 C37 C38 -70.67(12) . .
C49 P3 C37 C42 111.71(12) . .
C49 P3 C43 C44 167.94(12) . .
C49 P3 C43 C48 -8.97(15) . .
C49 C50 C51 C52 0.0(3) . .
C50 C49 C54 C53 -0.3(2) . .
C50 C51 C52 C53 -0.3(3) . .
C51 C52 C53 C54 0.3(3) . .
C52 C53 C54 C49 0.0(2) . .
C54 C49 C50 C51 0.4(2) . .
B1 B2 B3 B1 110.65(16) 3_666 .
B1 B2 B3 B4 52.10(10) . .
B1 B2 B3 B4 162.74(15) 3_666 .
B1 B2 B3 B6 -90.84(17) 3_666 .
B1 B2 B3 B6 158.51(13) . .
B1 B2 B3 B7 -138.22(15) 3_666 .
B1 B2 B3 B7 111.13(13) . .
B1 B2 B5 B1 -110.91(16) 3_666 .
B1 B2 B5 B4 -52.16(10) . .
B1 B2 B5 B4 -163.06(15) 3_666 .
B1 B2 B5 B8 137.94(15) 3_666 .
B1 B2 B5 B8 -111.15(13) . .
B1 B2 B5 B9 90.24(16) 3_666 .
B1 B2 B5 B9 -158.85(13) . .
B1 B2 B6 B3 128.61(13) 3_666 .
B1 B2 B6 B3 -20.36(13) . .
B1 B2 B6 B7 26.17(16) . .
B1 B2 B6 B7 175.14(11) 3_666 .
B1 B2 B6 B9 -104.20(13) 3_666 .
B1 B2 B6 B9 106.83(14) . .
B1 B2 B6 B10 -124.09(13) 3_666 .
B1 B2 B6 B10 86.94(15) . .
B1 B2 B9 B5 -127.61(13) 3_666 .
B1 B2 B9 B5 20.05(12) . .
B1 B2 B9 B6 -106.54(13) . .
B1 B2 B9 B6 105.81(12) 3_666 .
B1 B2 B9 B8 -26.55(16) . .
B1 B2 B9 B8 -174.21(12) 3_666 .
B1 B2 B9 B10 126.06(13) 3_666 .
B1 B2 B9 B10 -86.28(16) . .
B1 B3 B4 B5 51.41(11) . .
B1 B3 B4 B7 154.73(12) . .
B1 B3 B4 B8 111.47(13) . .
B1 B3 B6 B2 18.77(12) . .
B1 B3 B6 B7 -105.54(13) . .
B1 B3 B6 B9 -24.16(15) . .
B1 B3 B6 B10 -79.46(15) . .
B1 B3 B7 B4 -23.09(11) . .
B1 B3 B7 B6 103.06(13) . .
B1 B3 B7 B8 18.66(15) . .
B1 B3 B7 B10 77.77(15) . .
B1 B4 B5 B2 49.50(10) . .
B1 B4 B5 B8 154.27(13) . .
B1 B4 B5 B9 107.70(13) . .
B1 B4 B7 B3 24.05(12) . .
B1 B4 B7 B6 -21.13(16) . .
B1 B4 B7 B8 -106.93(14) . .
B1 B4 B7 B10 -80.26(16) . .
B1 B4 B8 B5 -24.79(13) . .
B1 B4 B8 B7 105.27(14) . .
B1 B4 B8 B9 19.66(17) . .
B1 B4 B8 B10 77.87(17) . .
B1 B5 B8 B4 23.63(12) . .
B1 B5 B8 B7 -18.94(16) . .
B1 B5 B8 B9 -102.71(14) . .
B1 B5 B8 B10 -79.20(16) . .
B1 B5 B9 B2 -18.42(11) . .
B1 B5 B9 B6 25.55(15) . .
B1 B5 B9 B8 105.97(14) . .
B1 B5 B9 B10 81.85(16) . .
B2 B1 B2 B1 0.0 3_666 3_666
B2 B1 B2 B3 125.05(14) 3_666 .
B2 B1 B2 B5 -123.41(14) 3_666 .
B2 B1 B2 B6 144.76(19) 3_666 .
B2 B1 B2 B9 -142.88(18) 3_666 .
B2 B1 B3 B2 -43.50(12) 3_666 .
B2 B1 B3 B4 -154.32(13) 3_666 .
B2 B1 B3 B4 -110.82(12) . .
B2 B1 B3 B6 -20.13(12) . .
B2 B1 B3 B6 -63.63(14) 3_666 .
B2 B1 B3 B7 -130.38(12) 3_666 .
B2 B1 B3 B7 -86.88(13) . .
B2 B1 B4 B3 58.57(10) . .
B2 B1 B4 B3 60.7(3) 3_666 .
B2 B1 B4 B5 -58.32(11) . .
B2 B1 B4 B5 -56.2(3) 3_666 .
B2 B1 B4 B7 37.1(3) 3_666 .
B2 B1 B4 B7 34.97(15) . .
B2 B1 B4 B8 -33.82(16) . .
B2 B1 B4 B8 -31.7(3) 3_666 .
B2 B1 B5 B2 44.40(12) 3_666 .
B2 B1 B5 B4 155.68(13) 3_666 .
B2 B1 B5 B4 111.29(12) . .
B2 B1 B5 B8 131.35(13) 3_666 .
B2 B1 B5 B8 86.95(14) . .
B2 B1 B5 B9 19.62(12) . .
B2 B1 B5 B9 64.02(14) 3_666 .
B2 B2 B3 B1 53.12(14) 3_666 .
B2 B2 B3 B4 105.21(16) 3_666 .
B2 B2 B3 B6 -148.37(18) 3_666 .
B2 B2 B3 B7 164.25(15) 3_666 .
B2 B2 B5 B1 -54.16(14) 3_666 .
B2 B2 B5 B4 -106.31(15) 3_666 .
B2 B2 B5 B8 -165.31(14) 3_666 .
B2 B2 B5 B9 146.99(16) 3_666 .
B2 B2 B6 B3 68.4(3) 3_666 .
B2 B2 B6 B7 115.0(3) 3_666 .
B2 B2 B6 B9 -164.4(3) 3_666 .
B2 B2 B6 B10 175.7(3) 3_666 .
B2 B2 B9 B5 -68.3(3) 3_666 .
B2 B2 B9 B6 165.1(3) 3_666 .
B2 B2 B9 B8 -114.9(3) 3_666 .
B2 B2 B9 B10 -174.7(3) 3_666 .
B2 B3 B4 B1 -49.73(10) . .
B2 B3 B4 B5 1.68(11) . .
B2 B3 B4 B7 105.00(10) . .
B2 B3 B4 B8 61.74(12) . .
B2 B3 B6 B7 -124.31(12) . .
B2 B3 B6 B9 -42.93(10) . .
B2 B3 B6 B10 -98.23(13) . .
B2 B3 B7 B4 -79.01(11) . .
B2 B3 B7 B6 47.13(10) . .
B2 B3 B7 B8 -37.27(13) . .
B2 B3 B7 B10 21.84(15) . .
B2 B5 B8 B4 79.62(12) . .
B2 B5 B8 B7 37.05(14) . .
B2 B5 B8 B9 -46.72(10) . .
B2 B5 B8 B10 -23.21(16) . .
B2 B5 B9 B6 43.98(10) . .
B2 B5 B9 B8 124.40(12) . .
B2 B5 B9 B10 100.27(14) . .
B2 B6 B7 B3 -48.16(10) . .
B2 B6 B7 B4 -2.23(13) . .
B2 B6 B7 B8 56.52(12) . .
B2 B6 B7 B10 103.66(12) . .
B2 B6 B9 B5 -46.75(11) . .
B2 B6 B9 B8 -105.10(12) . .
B2 B6 B9 B10 -156.29(14) . .
B2 B6 B10 B7 -92.81(12) . .
B2 B6 B10 B8 -38.02(14) . .
B2 B6 B10 B9 20.69(12) . .
B2 B9 B10 B6 -21.09(12) . .
B2 B9 B10 B7 35.90(16) . .
B2 B9 B10 B8 92.04(13) . .
B3 B1 B2 B1 -125.05(14) . 3_666
B3 B1 B2 B2 -125.05(14) . 3_666
B3 B1 B2 B5 111.55(11) . .
B3 B1 B2 B6 19.71(12) . .
B3 B1 B2 B9 92.07(13) . .
B3 B1 B4 B5 -116.89(12) . .
B3 B1 B4 B7 -23.59(12) . .
B3 B1 B4 B8 -92.39(14) . .
B3 B1 B5 B2 -58.51(10) . .
B3 B1 B5 B4 52.78(11) . .
B3 B1 B5 B8 28.44(15) . .
B3 B1 B5 B9 -38.88(14) . .
B3 B2 B5 B1 53.78(10) . .
B3 B2 B5 B4 1.63(11) . .
B3 B2 B5 B8 -57.37(12) . .
B3 B2 B5 B9 -105.07(11) . .
B3 B2 B6 B7 46.53(10) . .
B3 B2 B6 B9 127.19(12) . .
B3 B2 B6 B10 107.30(13) . .
B3 B2 B9 B5 83.07(11) . .
B3 B2 B9 B6 -43.52(10) . .
B3 B2 B9 B8 36.46(14) . .
B3 B2 B9 B10 -23.27(16) . .
B3 B4 B5 B1 -51.18(10) . .
B3 B4 B5 B2 -1.68(11) . .
B3 B4 B5 B8 103.08(12) . .
B3 B4 B5 B9 56.51(13) . .
B3 B4 B7 B6 -45.18(10) . .
B3 B4 B7 B8 -130.97(12) . .
B3 B4 B7 B10 -104.31(13) . .
B3 B4 B8 B5 -88.39(12) . .
B3 B4 B8 B7 41.67(10) . .
B3 B4 B8 B9 -43.95(14) . .
B3 B4 B8 B10 14.27(16) . .
B3 B6 B7 B4 45.93(11) . .
B3 B6 B7 B8 104.68(11) . .
B3 B6 B7 B10 151.82(13) . .
B3 B6 B9 B2 45.95(10) . .
B3 B6 B9 B5 -0.80(13) . .
B3 B6 B9 B8 -59.16(12) . .
B3 B6 B9 B10 -110.34(13) . .
B3 B6 B10 B7 -26.24(12) . .
B3 B6 B10 B8 28.55(16) . .
B3 B6 B10 B9 87.26(13) . .
B3 B7 B8 B4 -42.71(11) . .
B3 B7 B8 B5 0.14(14) . .
B3 B7 B8 B9 58.39(12) . .
B3 B7 B8 B10 106.80(13) . .
B3 B7 B10 B6 25.92(12) . .
B3 B7 B10 B8 -92.70(13) . .
B3 B7 B10 B9 -36.70(16) . .
B4 B1 B2 B1 178.76(15) . 3_666
B4 B1 B2 B2 178.76(15) . 3_666
B4 B1 B2 B3 -56.20(10) . .
B4 B1 B2 B5 55.35(11) . .
B4 B1 B2 B6 -36.49(15) . .
B4 B1 B2 B9 35.88(15) . .
B4 B1 B3 B2 110.82(12) . .
B4 B1 B3 B6 90.69(13) . .
B4 B1 B3 B7 23.94(12) . .
B4 B1 B5 B2 -111.29(12) . .
B4 B1 B5 B8 -24.34(13) . .
B4 B1 B5 B9 -91.66(13) . .
B4 B3 B6 B2 78.26(11) . .
B4 B3 B6 B7 -46.05(10) . .
B4 B3 B6 B9 35.33(13) . .
B4 B3 B6 B10 -19.97(15) . .
B4 B3 B7 B6 126.14(12) . .
B4 B3 B7 B8 41.74(11) . .
B4 B3 B7 B10 100.85(13) . .
B4 B5 B8 B7 -42.57(11) . .
B4 B5 B8 B9 -126.33(12) . .
B4 B5 B8 B10 -102.82(14) . .
B4 B5 B9 B2 -78.49(12) . .
B4 B5 B9 B6 -34.52(14) . .
B4 B5 B9 B8 45.90(11) . .
B4 B5 B9 B10 21.78(17) . .
B4 B7 B8 B5 42.85(11) . .
B4 B7 B8 B9 101.10(12) . .
B4 B7 B8 B10 149.51(13) . .
B4 B7 B10 B6 91.19(13) . .
B4 B7 B10 B8 -27.43(12) . .
B4 B7 B10 B9 28.58(16) . .
B4 B8 B9 B2 3.28(14) . .
B4 B8 B9 B5 -45.14(11) . .
B4 B8 B9 B6 59.83(12) . .
B4 B8 B9 B10 108.40(13) . .
B4 B8 B10 B6 -25.63(16) . .
B4 B8 B10 B7 27.90(12) . .
B4 B8 B10 B9 -88.75(13) . .
B5 B1 B2 B1 123.41(14) . 3_666
B5 B1 B2 B2 123.41(14) . 3_666
B5 B1 B2 B3 -111.55(11) . .
B5 B1 B2 B6 -91.84(13) . .
B5 B1 B2 B9 -19.47(12) . .
B5 B1 B3 B2 58.55(10) . .
B5 B1 B3 B4 -52.26(11) . .
B5 B1 B3 B6 38.43(14) . .
B5 B1 B3 B7 -28.32(14) . .
B5 B1 B4 B3 116.89(12) . .
B5 B1 B4 B7 93.29(14) . .
B5 B1 B4 B8 24.50(13) . .
B5 B2 B3 B1 -53.71(11) . .
B5 B2 B3 B4 -1.61(11) . .
B5 B2 B3 B6 104.81(12) . .
B5 B2 B3 B7 57.43(12) . .
B5 B2 B6 B3 -83.17(11) . .
B5 B2 B6 B7 -36.64(13) . .
B5 B2 B6 B9 44.02(10) . .
B5 B2 B6 B10 24.13(14) . .
B5 B2 B9 B6 -126.59(11) . .
B5 B2 B9 B8 -46.60(11) . .
B5 B2 B9 B10 -106.33(14) . .
B5 B4 B7 B3 88.02(12) . .
B5 B4 B7 B6 42.84(14) . .
B5 B4 B7 B8 -42.96(11) . .
B5 B4 B7 B10 -16.29(16) . .
B5 B4 B8 B7 130.06(12) . .
B5 B4 B8 B9 44.44(11) . .
B5 B4 B8 B10 102.66(14) . .
B5 B8 B9 B2 48.42(11) . .
B5 B8 B9 B6 104.97(11) . .
B5 B8 B9 B10 153.54(14) . .
B5 B8 B10 B6 39.05(16) . .
B5 B8 B10 B7 92.58(13) . .
B5 B8 B10 B9 -24.07(13) . .
B5 B9 B10 B6 -88.52(13) . .
B5 B9 B10 B7 -31.52(17) . .
B5 B9 B10 B8 24.61(13) . .
B6 B2 B3 B1 -158.51(13) . .
B6 B2 B3 B4 -106.42(11) . .
B6 B2 B3 B7 -47.38(11) . .
B6 B2 B5 B1 110.38(12) . .
B6 B2 B5 B4 58.22(12) . .
B6 B2 B5 B8 -0.77(14) . .
B6 B2 B5 B9 -48.47(11) . .
B6 B2 B9 B5 126.59(11) . .
B6 B2 B9 B8 79.98(11) . .
B6 B2 B9 B10 20.26(12) . .
B6 B3 B4 B1 -108.47(12) . .
B6 B3 B4 B5 -57.06(13) . .
B6 B3 B4 B7 46.26(10) . .
B6 B3 B4 B8 3.00(14) . .
B6 B3 B7 B4 -126.14(12) . .
B6 B3 B7 B8 -84.40(12) . .
B6 B3 B7 B10 -25.29(12) . .
B6 B7 B8 B4 -101.80(11) . .
B6 B7 B8 B5 -58.96(13) . .
B6 B7 B8 B9 -0.70(11) . .
B6 B7 B8 B10 47.71(10) . .
B6 B7 B10 B8 -118.62(12) . .
B6 B7 B10 B9 -62.61(12) . .
B6 B9 B10 B7 56.99(11) . .
B6 B9 B10 B8 113.13(12) . .
B7 B3 B4 B1 -154.73(12) . .
B7 B3 B4 B5 -103.32(12) . .
B7 B3 B4 B8 -43.26(11) . .
B7 B3 B6 B2 124.31(12) . .
B7 B3 B6 B9 81.38(11) . .
B7 B3 B6 B10 26.08(12) . .
B7 B4 B5 B1 -110.22(13) . .
B7 B4 B5 B2 -60.72(12) . .
B7 B4 B5 B8 44.05(11) . .
B7 B4 B5 B9 -2.52(15) . .
B7 B4 B8 B5 -130.06(12) . .
B7 B4 B8 B9 -85.61(12) . .
B7 B4 B8 B10 -27.40(12) . .
B7 B6 B9 B2 104.44(11) . .
B7 B6 B9 B5 57.69(12) . .
B7 B6 B9 B8 -0.66(11) . .
B7 B6 B9 B10 -51.84(11) . .
B7 B6 B10 B8 54.79(11) . .
B7 B6 B10 B9 113.50(12) . .
B7 B8 B9 B2 -55.90(12) . .
B7 B8 B9 B5 -104.32(12) . .
B7 B8 B9 B6 0.64(10) . .
B7 B8 B9 B10 49.21(10) . .
B7 B8 B10 B6 -53.52(11) . .
B7 B8 B10 B9 -116.65(12) . .
B8 B4 B5 B1 -154.27(13) . .
B8 B4 B5 B2 -104.77(12) . .
B8 B4 B5 B9 -46.57(11) . .
B8 B4 B7 B3 130.97(12) . .
B8 B4 B7 B6 85.79(11) . .
B8 B4 B7 B10 26.66(12) . .
B8 B5 B9 B2 -124.40(12) . .
B8 B5 B9 B6 -80.42(11) . .
B8 B5 B9 B10 -24.13(13) . .
B8 B7 B10 B6 118.62(12) . .
B8 B7 B10 B9 56.01(12) . .
B8 B9 B10 B6 -113.13(12) . .
B8 B9 B10 B7 -56.14(12) . .
B9 B2 B3 B1 -110.48(13) . .
B9 B2 B3 B4 -58.38(12) . .
B9 B2 B3 B6 48.04(11) . .
B9 B2 B3 B7 0.66(14) . .
B9 B2 B5 B1 158.85(13) . .
B9 B2 B5 B4 106.70(12) . .
B9 B2 B5 B8 47.70(11) . .
B9 B2 B6 B3 -127.19(12) . .
B9 B2 B6 B7 -80.65(11) . .
B9 B2 B6 B10 -19.89(11) . .
B9 B5 B8 B4 126.33(12) . .
B9 B5 B8 B7 83.77(12) . .
B9 B5 B8 B10 23.51(12) . .
B9 B6 B7 B3 -104.02(11) . .
B9 B6 B7 B4 -58.09(12) . .
B9 B6 B7 B8 0.65(10) . .
B9 B6 B7 B10 47.79(10) . .
B9 B6 B10 B7 -113.50(12) . .
B9 B6 B10 B8 -58.71(11) . .
B9 B8 B10 B6 63.12(11) . .
B9 B8 B10 B7 116.65(12) . .
B10 B6 B7 B3 -151.82(13) . .
B10 B6 B7 B4 -105.88(13) . .
B10 B6 B7 B8 -47.14(11) . .
B10 B6 B9 B2 156.29(14) . .
B10 B6 B9 B5 109.54(13) . .
B10 B6 B9 B8 51.18(11) . .
B10 B7 B8 B4 -149.51(13) . .
B10 B7 B8 B5 -106.66(13) . .
B10 B7 B8 B9 -48.41(11) . .
B10 B8 B9 B2 -105.12(13) . .
B10 B8 B9 B5 -153.54(14) . .
B10 B8 B9 B6 -48.57(10) . .
